data_7028595
loop_
_publ_author_name
'Naik, Susmita'
'Kumaravel, Maruthai'
'Mague, Joel T.'
'Balakrishna, Maravanji S.'

_publ_section_title
;
 Bisamino(diphosphonite) with dangling olefin functionalities: synthesis,
 metal chemistry and catalytic utility of Rh(I) and Pd(II) complexes in
 hydroformylation and Suzuki-Miyaura reactions.
;
_journal_issue 3
_journal_name_full 'Dalton transactions (Cambridge, England : 2003)'
_journal_page_first 1082
_journal_page_last 1095
_journal_paper_doi 10.1039/c3dt52400k
_journal_volume 43
_journal_year 2014
_chemical_formula_moiety 'C102 H96 Fe4 N2 O12 P4'
_chemical_formula_sum 'C102 H96 Fe4 N2 O12 P4'
_chemical_formula_weight 1889.09
_chemical_name_systematic
; 
 ? 
;
_space_group_IT_number 14
_symmetry_cell_setting monoclinic
_symmetry_space_group_name_Hall '-P 2ybc'
_symmetry_space_group_name_H-M 'P 1 21/c 1'
_atom_sites_solution_hydrogens geom
_atom_sites_solution_primary direct
_atom_sites_solution_secondary difmap
_audit_creation_method SHELXL-97
_cell_angle_alpha 90.00
_cell_angle_beta 108.831(3)
_cell_angle_gamma 90.00
_cell_formula_units_Z 4
_cell_length_a 15.694(4)
_cell_length_b 24.793(6)
_cell_length_c 24.102(6)
_cell_measurement_reflns_used 9964
_cell_measurement_temperature 100(2)
_cell_measurement_theta_max 27.44
_cell_measurement_theta_min 2.49
_cell_volume 8876(4)
_computing_cell_refinement 'Bruker SAINT (Bruker-AXS 2009a)'
_computing_data_collection 'Bruker APEX2 (Bruker-AXS, 2009)'
_computing_data_reduction 'Bruker SAINT (Bruker-AXS 2009a)'
_computing_molecular_graphics 'Bruker SHELXTL(Bruker-AXS 2008)'
_computing_publication_material 'Bruker SHELXTL(Bruker-AXS 2008)'
_computing_structure_refinement 'SHELXL (Sheldrick, 2008)'
_computing_structure_solution 'SHELXS (Sheldrick, 2008)'
_diffrn_ambient_temperature 100(2)
_diffrn_measured_fraction_theta_full 0.992
_diffrn_measured_fraction_theta_max 0.992
_diffrn_measurement_device_type 'Bruker Smart APEX CCD'
_diffrn_measurement_method '\f and \w scans'
_diffrn_radiation_monochromator graphite
_diffrn_radiation_source 'fine-focus sealed tube'
_diffrn_radiation_type MoK\a
_diffrn_radiation_wavelength 0.71073
_diffrn_reflns_av_R_equivalents 0.0937
_diffrn_reflns_av_sigmaI/netI 0.0951
_diffrn_reflns_limit_h_max 20
_diffrn_reflns_limit_h_min -20
_diffrn_reflns_limit_k_max 32
_diffrn_reflns_limit_k_min -32
_diffrn_reflns_limit_l_max 31
_diffrn_reflns_limit_l_min -31
_diffrn_reflns_number 76855
_diffrn_reflns_theta_full 27.53
_diffrn_reflns_theta_max 27.53
_diffrn_reflns_theta_min 1.21
_exptl_absorpt_coefficient_mu 0.778
_exptl_absorpt_correction_T_max 0.9404
_exptl_absorpt_correction_T_min 0.8492
_exptl_absorpt_correction_type 'integration numerical gaussian'
_exptl_absorpt_process_details 'SADABS (Sheldrick, 2008a)'
_exptl_crystal_colour red
_exptl_crystal_density_diffrn 1.414
_exptl_crystal_density_method 'not measured'
_exptl_crystal_description Plate
_exptl_crystal_F_000 3928
_exptl_crystal_size_max 0.15
_exptl_crystal_size_mid 0.15
_exptl_crystal_size_min 0.08
_refine_diff_density_max 1.584
_refine_diff_density_min -0.576
_refine_diff_density_rms 0.106
_refine_ls_extinction_method none
_refine_ls_goodness_of_fit_ref 1.020
_refine_ls_hydrogen_treatment constr
_refine_ls_matrix_type full
_refine_ls_number_parameters 1116
_refine_ls_number_reflns 20295
_refine_ls_number_restraints 2
_refine_ls_restrained_S_all 1.020
_refine_ls_R_factor_all 0.1254
_refine_ls_R_factor_gt 0.0650
_refine_ls_shift/su_max 0.001
_refine_ls_shift/su_mean 0.000
_refine_ls_structure_factor_coef Fsqd
_refine_ls_weighting_details 'calc w=1/[\s^2^(Fo^2^)+(0.0704P)^2^+1.7918P] where P=(Fo^2^+2Fc^2^)/3'
_refine_ls_weighting_scheme calc
_refine_ls_wR_factor_gt 0.1362
_refine_ls_wR_factor_ref 0.1654
_reflns_number_gt 11945
_reflns_number_total 20295
_reflns_threshold_expression >2sigma(I)
_cod_data_source_file c3dt52400k.txt
_cod_data_source_block msb429a_0m
_cod_depositor_comments
;
The following automatic conversions were performed:

'_symmetry_cell_setting' value 'Monoclinic' changed to 'monoclinic'
according to
/usr/data/users/saulius/automatic-downloads/current/RSC/lib/dictionaries/cif_core.dic
dictionary named 'cif_core.dic' version 2.4.2 from 2011-04-26.

Automatic conversion script
Id: cif_fix_values 2281 2013-09-26 08:29:07Z andrius 
;
_cod_original_sg_symbol_H-M P2(1)/c
_cod_database_code 7028595

loop_
_symmetry_equiv_pos_as_xyz
'x, y, z'
'-x, y+1/2, -z+1/2'
'-x, -y, -z'
'x, -y-1/2, z-1/2'

loop_
_atom_site_label
_atom_site_type_symbol
_atom_site_fract_x
_atom_site_fract_y
_atom_site_fract_z
_atom_site_U_iso_or_equiv
_atom_site_adp_type
_atom_site_occupancy
_atom_site_symmetry_multiplicity
_atom_site_calc_flag
_atom_site_refinement_flags
_atom_site_disorder_assembly
_atom_site_disorder_group
Fe1 Fe 1.01980(4) 0.31731(2) 0.22493(3) 0.01615(14) Uani 1 1 d . . .
Fe2 Fe 1.03090(4) 0.21610(2) 0.22187(3) 0.01475(14) Uani 1 1 d . . .
Fe3 Fe 0.25145(4) 0.31755(2) 0.02446(3) 0.01486(14) Uani 1 1 d . . .
Fe4 Fe 0.23958(4) 0.21611(2) 0.02491(3) 0.01354(13) Uani 1 1 d . . .
P1 P 0.87977(7) 0.32038(4) 0.17895(5) 0.0134(2) Uani 1 1 d . . .
P2 P 0.89044(7) 0.20350(4) 0.19196(5) 0.0131(2) Uani 1 1 d . . .
P3 P 0.39277(7) 0.31938(4) 0.06468(5) 0.0131(2) Uani 1 1 d . . .
P4 P 0.37987(7) 0.20295(4) 0.04650(5) 0.0126(2) Uani 1 1 d . . .
O1 O 1.02849(19) 0.27424(12) 0.11584(12) 0.0189(7) Uani 1 1 d . . .
O2 O 1.0111(2) 0.25979(12) 0.32874(13) 0.0232(7) Uani 1 1 d . . .
O3 O 0.84811(18) 0.33972(11) 0.11040(12) 0.0153(6) Uani 1 1 d . . .
O4 O 0.80951(19) 0.35927(11) 0.19714(12) 0.0176(6) Uani 1 1 d . . .
O5 O 0.84765(19) 0.15860(11) 0.14134(12) 0.0163(6) Uani 1 1 d . . .
O6 O 0.83653(18) 0.18268(11) 0.23535(12) 0.0154(6) Uani 1 1 d . . .
O7 O 0.25161(19) 0.27169(11) 0.13455(12) 0.0184(6) Uani 1 1 d . . .
O8 O 0.2453(2) 0.26192(12) -0.08418(13) 0.0208(7) Uani 1 1 d . . .
O9 O 0.46040(19) 0.35899(11) 0.04424(12) 0.0152(6) Uani 1 1 d . . .
O10 O 0.43309(19) 0.33520(11) 0.13354(12) 0.0150(6) Uani 1 1 d . . .
O11 O 0.42726(18) 0.18635(11) -0.00195(12) 0.0144(6) Uani 1 1 d . . .
O12 O 0.42922(18) 0.15582(11) 0.09299(12) 0.0145(6) Uani 1 1 d . . .
N1 N 0.8268(2) 0.25963(13) 0.16808(15) 0.0142(7) Uani 1 1 d . . .
N2 N 0.4444(2) 0.25851(13) 0.07083(14) 0.0124(7) Uani 1 1 d . . .
C1 C 1.0348(3) 0.40111(18) 0.2411(2) 0.0273(11) Uani 1 1 d . . .
H1 H 0.9859 0.4256 0.2343 0.033 Uiso 1 1 calc R . .
C2 C 1.0766(3) 0.37313(18) 0.2939(2) 0.0262(11) Uani 1 1 d . . .
H2 H 1.0618 0.3757 0.3290 0.031 Uiso 1 1 calc R . .
C3 C 1.1443(3) 0.34065(19) 0.2846(2) 0.0285(11) Uani 1 1 d . . .
H3 H 1.1826 0.3169 0.3126 0.034 Uiso 1 1 calc R . .
C4 C 1.1464(3) 0.34905(19) 0.2269(2) 0.0280(11) Uani 1 1 d . . .
H4 H 1.1865 0.3324 0.2098 0.034 Uiso 1 1 calc R . .
C5 C 1.0785(3) 0.38643(19) 0.1996(2) 0.0291(11) Uani 1 1 d . . .
H5 H 1.0642 0.3996 0.1607 0.035 Uiso 1 1 calc R . .
C6 C 1.0233(3) 0.27017(17) 0.16346(19) 0.0180(9) Uani 1 1 d . . .
C7 C 1.0128(3) 0.26266(17) 0.27913(18) 0.0182(9) Uani 1 1 d . . .
C8 C 1.0613(3) 0.13372(17) 0.2366(2) 0.0224(10) Uani 1 1 d . . .
H8 H 1.0172 0.1072 0.2358 0.027 Uiso 1 1 calc R . .
C9 C 1.0866(3) 0.15124(17) 0.1876(2) 0.0211(10) Uani 1 1 d . . .
H9 H 1.0633 0.1381 0.1485 0.025 Uiso 1 1 calc R . .
C10 C 1.1528(3) 0.19182(17) 0.2080(2) 0.0204(10) Uani 1 1 d . . .
H10 H 1.1815 0.2110 0.1848 0.024 Uiso 1 1 calc R . .
C11 C 1.1691(3) 0.19896(19) 0.2688(2) 0.0235(10) Uani 1 1 d . . .
H11 H 1.2103 0.2238 0.2934 0.028 Uiso 1 1 calc R . .
C12 C 1.1135(3) 0.16272(18) 0.2866(2) 0.0234(10) Uani 1 1 d . . .
H12 H 1.1115 0.1586 0.3253 0.028 Uiso 1 1 calc R . .
C13 C 0.8691(3) 0.38888(16) 0.08921(18) 0.0170(9) Uani 1 1 d . . .
C14 C 0.8858(3) 0.38761(18) 0.03553(19) 0.0206(9) Uani 1 1 d . . .
C15 C 0.9033(3) 0.43672(19) 0.0131(2) 0.0277(11) Uani 1 1 d . . .
H15 H 0.9140 0.4371 -0.0235 0.033 Uiso 1 1 calc R . .
C16 C 0.9054(3) 0.48513(19) 0.0426(2) 0.0278(11) Uani 1 1 d . . .
H16 H 0.9188 0.5179 0.0267 0.033 Uiso 1 1 calc R . .
C17 C 0.8880(3) 0.48501(18) 0.0952(2) 0.0257(11) Uani 1 1 d . . .
H17 H 0.8891 0.5179 0.1156 0.031 Uiso 1 1 calc R . .
C18 C 0.8688(3) 0.43713(17) 0.11840(19) 0.0211(10) Uani 1 1 d . . .
H18 H 0.8554 0.4373 0.1541 0.025 Uiso 1 1 calc R . .
C19 C 0.8796(3) 0.33609(18) 0.00115(19) 0.0219(10) Uani 1 1 d . . .
H19A H 0.9179 0.3393 -0.0243 0.026 Uiso 1 1 calc R . .
H19B H 0.9033 0.3059 0.0287 0.026 Uiso 1 1 calc R . .
C20 C 0.7855(3) 0.32343(19) -0.0359(2) 0.0276(11) Uani 1 1 d . . .
H20 H 0.7410 0.3210 -0.0171 0.033 Uiso 1 1 calc R . .
C21 C 0.7596(4) 0.3153(2) -0.0933(2) 0.0410(14) Uani 1 1 d . . .
H21A H 0.8023 0.3174 -0.1136 0.049 Uiso 1 1 calc R . .
H21B H 0.6984 0.3074 -0.1141 0.049 Uiso 1 1 calc R . .
C22 C 0.7851(3) 0.35873(17) 0.24772(18) 0.0183(9) Uani 1 1 d . . .
C23 C 0.7214(3) 0.39799(19) 0.2492(2) 0.0246(10) Uani 1 1 d . . .
C24 C 0.6908(4) 0.3974(2) 0.2975(2) 0.0464(15) Uani 1 1 d . . .
H24 H 0.6470 0.4231 0.2995 0.056 Uiso 1 1 calc R . .
C25 C 0.7222(5) 0.3607(3) 0.3424(3) 0.0550(18) Uani 1 1 d . . .
H25 H 0.7000 0.3610 0.3747 0.066 Uiso 1 1 calc R . .
C26 C 0.7869(4) 0.3231(2) 0.3398(2) 0.0446(15) Uani 1 1 d . . .
H26 H 0.8096 0.2979 0.3708 0.054 Uiso 1 1 calc R . .
C27 C 0.8183(3) 0.32233(18) 0.29219(19) 0.0247(10) Uani 1 1 d . . .
H27 H 0.8625 0.2968 0.2905 0.030 Uiso 1 1 calc R . .
C28 C 0.6879(3) 0.4398(2) 0.2022(2) 0.0321(12) Uani 1 1 d . . .
H28A H 0.6256 0.4498 0.1995 0.039 Uiso 1 1 calc R . .
H28B H 0.6858 0.4237 0.1642 0.039 Uiso 1 1 calc R . .
C29 C 0.7445(4) 0.4902(2) 0.2120(3) 0.0400(14) Uani 1 1 d . . .
H29 H 0.7263 0.5176 0.1830 0.048 Uiso 1 1 calc R . .
C30 C 0.8164(4) 0.4996(2) 0.2570(3) 0.0561(18) Uani 1 1 d . . .
H30A H 0.8371 0.4733 0.2871 0.067 Uiso 1 1 calc R . .
H30B H 0.8480 0.5327 0.2596 0.067 Uiso 1 1 calc R . .
C31 C 0.8737(3) 0.15105(18) 0.09101(18) 0.0188(9) Uani 1 1 d . . .
C32 C 0.8921(3) 0.09808(19) 0.0777(2) 0.0234(10) Uani 1 1 d . . .
C33 C 0.9121(3) 0.09115(19) 0.0256(2) 0.0285(11) Uani 1 1 d . . .
H33 H 0.9257 0.0560 0.0152 0.034 Uiso 1 1 calc R . .
C34 C 0.9126(3) 0.1336(2) -0.0112(2) 0.0278(11) Uani 1 1 d . . .
H34 H 0.9255 0.1275 -0.0466 0.033 Uiso 1 1 calc R . .
C35 C 0.8944(3) 0.18500(19) 0.00344(19) 0.0233(10) Uani 1 1 d . . .
H35 H 0.8956 0.2145 -0.0215 0.028 Uiso 1 1 calc R . .
C36 C 0.8742(3) 0.19376(18) 0.05503(18) 0.0200(9) Uani 1 1 d . . .
H36 H 0.8608 0.2291 0.0651 0.024 Uiso 1 1 calc R . .
C37 C 0.8892(3) 0.05035(18) 0.1168(2) 0.0303(12) Uani 1 1 d . . .
H37A H 0.8907 0.0637 0.1558 0.036 Uiso 1 1 calc R . .
H37B H 0.8320 0.0304 0.0995 0.036 Uiso 1 1 calc R . .
C38 C 0.9656(5) 0.0135(2) 0.1237(3) 0.0549(17) Uani 1 1 d . . .
H38 H 1.0240 0.0264 0.1449 0.066 Uiso 1 1 calc R . .
C39 C 0.9593(6) -0.0364(2) 0.1025(3) 0.068(2) Uani 1 1 d . . .
H39A H 0.9021 -0.0508 0.0810 0.082 Uiso 1 1 calc R . .
H39B H 1.0120 -0.0576 0.1089 0.082 Uiso 1 1 calc R . .
C40 C 0.8556(3) 0.13470(16) 0.26794(18) 0.0155(9) Uani 1 1 d . . .
C41 C 0.8008(3) 0.08993(17) 0.24822(19) 0.0195(9) Uani 1 1 d . . .
C42 C 0.8207(3) 0.04309(19) 0.2828(2) 0.0282(11) Uani 1 1 d . . .
H42 H 0.7854 0.0116 0.2701 0.034 Uiso 1 1 calc R . .
C43 C 0.8909(3) 0.04225(18) 0.3350(2) 0.0282(11) Uani 1 1 d . . .
H43 H 0.9040 0.0101 0.3576 0.034 Uiso 1 1 calc R . .
C44 C 0.9428(3) 0.08836(17) 0.35486(19) 0.0206(9) Uani 1 1 d . . .
H44 H 0.9901 0.0880 0.3914 0.025 Uiso 1 1 calc R . .
C45 C 0.9250(3) 0.13461(17) 0.32090(19) 0.0187(9) Uani 1 1 d . . .
H45 H 0.9601 0.1662 0.3339 0.022 Uiso 1 1 calc R . .
C46 C 0.7191(3) 0.09178(18) 0.1939(2) 0.0241(10) Uani 1 1 d . . .
H46A H 0.7313 0.1166 0.1652 0.029 Uiso 1 1 calc R . .
H46B H 0.7088 0.0554 0.1760 0.029 Uiso 1 1 calc R . .
C47 C 0.6351(3) 0.1100(2) 0.2056(2) 0.0272(11) Uani 1 1 d . . .
H47 H 0.5829 0.1141 0.1722 0.033 Uiso 1 1 calc R . .
C48 C 0.6251(3) 0.1208(2) 0.2562(2) 0.0342(12) Uani 1 1 d . . .
H48A H 0.6748 0.1174 0.2912 0.041 Uiso 1 1 calc R . .
H48B H 0.5682 0.1320 0.2580 0.041 Uiso 1 1 calc R . .
C49 C 0.7292(3) 0.25666(16) 0.14308(18) 0.0148(9) Uani 1 1 d . . .
C50 C 0.6877(3) 0.26025(17) 0.08229(18) 0.0158(9) Uani 1 1 d . . .
H50 H 0.7234 0.2633 0.0572 0.019 Uiso 1 1 calc R . .
C51 C 0.5948(3) 0.25932(16) 0.05870(18) 0.0151(9) Uani 1 1 d . . .
H51 H 0.5671 0.2612 0.0174 0.018 Uiso 1 1 calc R . .
C52 C 0.5418(3) 0.25557(15) 0.09503(18) 0.0138(8) Uani 1 1 d . . .
C53 C 0.5831(3) 0.25079(15) 0.15515(18) 0.0144(8) Uani 1 1 d . . .
H53 H 0.5471 0.2475 0.1800 0.017 Uiso 1 1 calc R . .
C54 C 0.6764(3) 0.25079(16) 0.17938(18) 0.0154(9) Uani 1 1 d . . .
H54 H 0.7041 0.2468 0.2205 0.019 Uiso 1 1 calc R . .
C55 C 0.1247(3) 0.34457(18) -0.0307(2) 0.0249(11) Uani 1 1 d . . .
H55 H 0.0837 0.3229 -0.0598 0.030 Uiso 1 1 calc R . .
C56 C 0.1273(3) 0.34920(18) 0.0283(2) 0.0263(11) Uani 1 1 d . . .
H56 H 0.0883 0.3316 0.0455 0.032 Uiso 1 1 calc R . .
C57 C 0.1986(3) 0.38481(18) 0.0570(2) 0.0253(10) Uani 1 1 d . . .
H57 H 0.2160 0.3953 0.0971 0.030 Uiso 1 1 calc R . .
C58 C 0.2394(3) 0.40208(17) 0.0150(2) 0.0239(10) Uani 1 1 d . . .
H58 H 0.2891 0.4260 0.0223 0.029 Uiso 1 1 calc R . .
C59 C 0.1932(3) 0.37748(18) -0.0394(2) 0.0252(10) Uani 1 1 d . . .
H59 H 0.2057 0.3821 -0.0752 0.030 Uiso 1 1 calc R . .
C60 C 0.2528(3) 0.26853(16) 0.08575(18) 0.0147(8) Uani 1 1 d . . .
C61 C 0.2504(3) 0.26374(17) -0.03371(18) 0.0166(9) Uani 1 1 d . . .
C62 C 0.1195(3) 0.19359(17) 0.04231(19) 0.0200(9) Uani 1 1 d . . .
H62 H 0.0927 0.2134 0.0661 0.024 Uiso 1 1 calc R . .
C63 C 0.1845(3) 0.15225(17) 0.06143(19) 0.0195(9) Uani 1 1 d . . .
H63 H 0.2088 0.1391 0.1004 0.023 Uiso 1 1 calc R . .
C64 C 0.2070(3) 0.13383(16) 0.0117(2) 0.0215(10) Uani 1 1 d . . .
H64 H 0.2501 0.1068 0.0120 0.026 Uiso 1 1 calc R . .
C65 C 0.1538(3) 0.16300(19) -0.0379(2) 0.0261(11) Uani 1 1 d . . .
H65 H 0.1535 0.1583 -0.0770 0.031 Uiso 1 1 calc R . .
C66 C 0.1014(3) 0.20012(19) -0.0189(2) 0.0235(10) Uani 1 1 d . . .
H66 H 0.0606 0.2254 -0.0430 0.028 Uiso 1 1 calc R . .
C67 C 0.4732(3) 0.36152(16) -0.01035(18) 0.0176(9) Uani 1 1 d . . .
C68 C 0.5522(3) 0.38769(18) -0.0110(2) 0.0230(10) Uani 1 1 d . . .
C69 C 0.5661(3) 0.3925(2) -0.0649(2) 0.0330(12) Uani 1 1 d . . .
H69 H 0.6187 0.4103 -0.0668 0.040 Uiso 1 1 calc R . .
C70 C 0.5058(4) 0.3723(2) -0.1159(2) 0.0406(14) Uani 1 1 d . . .
H70 H 0.5166 0.3765 -0.1523 0.049 Uiso 1 1 calc R . .
C71 C 0.4297(4) 0.3459(2) -0.1135(2) 0.0331(12) Uani 1 1 d . . .
H71 H 0.3885 0.3311 -0.1483 0.040 Uiso 1 1 calc R . .
C72 C 0.4129(3) 0.34074(18) -0.06097(19) 0.0237(10) Uani 1 1 d . . .
H72 H 0.3599 0.3230 -0.0596 0.028 Uiso 1 1 calc R . .
C73 C 0.6182(3) 0.41084(19) 0.0441(2) 0.0260(11) Uani 1 1 d . . .
H73A H 0.6185 0.3883 0.0781 0.031 Uiso 1 1 calc R . .
H73B H 0.6795 0.4102 0.0409 0.031 Uiso 1 1 calc R . .
C74 C 0.5937(3) 0.4676(2) 0.0540(2) 0.0294(11) Uani 1 1 d . . .
H74 H 0.5365 0.4735 0.0584 0.035 Uiso 1 1 calc R . .
C75 C 0.6453(4) 0.5097(2) 0.0569(3) 0.0443(15) Uani 1 1 d . . .
H75A H 0.7030 0.5054 0.0526 0.053 Uiso 1 1 calc R . .
H75B H 0.6250 0.5445 0.0632 0.053 Uiso 1 1 calc R . .
C76 C 0.4256(3) 0.38243(17) 0.16320(19) 0.0201(9) Uani 1 1 d . . .
C77 C 0.4247(3) 0.37519(18) 0.2203(2) 0.0250(10) Uani 1 1 d . . .
C78 C 0.4234(4) 0.4214(2) 0.2528(2) 0.0326(12) Uani 1 1 d . . .
H78 H 0.4237 0.4178 0.2921 0.039 Uiso 1 1 calc R . .
C79 C 0.4217(4) 0.4725(2) 0.2292(2) 0.0365(13) Uani 1 1 d . . .
H79 H 0.4210 0.5034 0.2524 0.044 Uiso 1 1 calc R . .
C80 C 0.4210(3) 0.47876(19) 0.1720(2) 0.0320(12) Uani 1 1 d . . .
H80 H 0.4180 0.5138 0.1555 0.038 Uiso 1 1 calc R . .
C81 C 0.4247(3) 0.43328(17) 0.1388(2) 0.0226(10) Uani 1 1 d . . .
H81 H 0.4266 0.4370 0.0999 0.027 Uiso 1 1 calc R . .
C82 C 0.4289(4) 0.31862(19) 0.2455(2) 0.0303(11) Uani 1 1 d . . .
H82A H 0.3865 0.2955 0.2157 0.036 Uiso 1 1 calc R . .
H82B H 0.4902 0.3042 0.2520 0.036 Uiso 1 1 calc R . .
C83 C 0.4082(4) 0.3131(2) 0.3013(2) 0.0400(13) Uani 1 1 d . . .
H83 H 0.3563 0.3310 0.3042 0.048 Uiso 1 1 calc R . .
C84 C 0.4571(5) 0.2850(2) 0.3469(2) 0.060(2) Uani 1 1 d . . .
H84A H 0.5094 0.2667 0.3454 0.071 Uiso 1 1 calc R . .
H84B H 0.4400 0.2832 0.3812 0.071 Uiso 1 1 calc R . .
C85 C 0.4131(3) 0.13741(16) -0.03276(18) 0.0155(9) Uani 1 1 d . . .
C86 C 0.4799(3) 0.09822(17) -0.01808(18) 0.0171(9) Uani 1 1 d . . .
C87 C 0.4650(3) 0.05235(17) -0.05361(19) 0.0217(10) Uani 1 1 d . . .
H87 H 0.5095 0.0248 -0.0452 0.026 Uiso 1 1 calc R . .
C88 C 0.3866(3) 0.04595(18) -0.1011(2) 0.0242(10) Uani 1 1 d . . .
H88 H 0.3780 0.0141 -0.1243 0.029 Uiso 1 1 calc R . .
C89 C 0.3217(3) 0.08533(18) -0.11468(19) 0.0229(10) Uani 1 1 d . . .
H89 H 0.2680 0.0808 -0.1469 0.027 Uiso 1 1 calc R . .
C90 C 0.3351(3) 0.13197(17) -0.08092(18) 0.0195(9) Uani 1 1 d . . .
H90 H 0.2915 0.1600 -0.0906 0.023 Uiso 1 1 calc R . .
C91 C 0.5664(3) 0.10495(18) 0.03187(19) 0.0218(10) Uani 1 1 d . . .
H91A H 0.5535 0.1249 0.0638 0.026 Uiso 1 1 calc R . .
H91B H 0.5891 0.0688 0.0471 0.026 Uiso 1 1 calc R . .
C92 C 0.6387(3) 0.1341(2) 0.0160(2) 0.0324(12) Uani 1 1 d . . .
H92 H 0.6941 0.1390 0.0467 0.039 Uiso 1 1 calc R . .
C93 C 0.6346(4) 0.1534(3) -0.0350(3) 0.0478(16) Uani 1 1 d . . .
H93A H 0.5809 0.1497 -0.0673 0.057 Uiso 1 1 calc R . .
H93B H 0.6853 0.1713 -0.0398 0.057 Uiso 1 1 calc R . .
C94 C 0.4021(3) 0.14120(16) 0.14134(17) 0.0147(8) Uani 1 1 d . . .
C95 C 0.3926(3) 0.08690(17) 0.15096(19) 0.0197(9) Uani 1 1 d . B .
C96 C 0.3680(3) 0.07314(18) 0.2001(2) 0.0245(10) Uani 1 1 d . . .
H96 H 0.3603 0.0362 0.2080 0.029 Uiso 1 1 calc R . .
C97 C 0.3546(3) 0.11235(19) 0.23756(19) 0.0247(10) Uani 1 1 d . . .
H97 H 0.3371 0.1022 0.2703 0.030 Uiso 1 1 calc R . .
C98 C 0.3667(3) 0.16641(17) 0.22719(18) 0.0195(9) Uani 1 1 d . . .
H98 H 0.3574 0.1934 0.2527 0.023 Uiso 1 1 calc R . .
C99 C 0.3923(3) 0.18064(17) 0.17984(17) 0.0154(8) Uani 1 1 d . . .
H99 H 0.4034 0.2174 0.1734 0.018 Uiso 1 1 calc R . .
C100 C 0.4080(3) 0.04277(17) 0.11133(19) 0.0221(10) Uani 1 1 d D . .
H10A H 0.4257 0.0599 0.0796 0.027 Uiso 1 1 calc R A 1
H10B H 0.4591 0.0201 0.1345 0.027 Uiso 1 1 calc R A 1
C101 C 0.3283(3) 0.00676(18) 0.0840(2) 0.0289(11) Uani 0.726(7) 1 d PD B 1
H101 H 0.3005 -0.0101 0.1092 0.035 Uiso 0.726(7) 1 calc PR B 1
C102 C 0.2948(5) -0.0028(3) 0.0276(3) 0.0335(16) Uiso 0.726(7) 1 d PD B 1
H10C H 0.3210 0.0134 0.0013 0.040 Uiso 0.726(7) 1 calc PR B 1
H10D H 0.2442 -0.0260 0.0130 0.040 Uiso 0.726(7) 1 calc PR B 1
C10A C 0.3283(3) 0.00676(18) 0.0840(2) 0.0289(11) Uani 0.274(7) 1 d PD B 2
H10E H 0.3360 -0.0201 0.0580 0.035 Uiso 0.274(7) 1 calc PR B 2
C11A C 0.2499(9) 0.0080(7) 0.0918(8) 0.0335(16) Uiso 0.274(7) 1 d PD B 2
H11A H 0.2381 0.0340 0.1173 0.040 Uiso 0.274(7) 1 calc PR B 2
H11B H 0.2046 -0.0171 0.0719 0.040 Uiso 0.274(7) 1 calc PR B 2

loop_
_atom_site_aniso_label
_atom_site_aniso_U_11
_atom_site_aniso_U_22
_atom_site_aniso_U_33
_atom_site_aniso_U_23
_atom_site_aniso_U_13
_atom_site_aniso_U_12
Fe1 0.0136(3) 0.0142(3) 0.0185(3) -0.0012(2) 0.0021(2) -0.0020(2)
Fe2 0.0115(3) 0.0144(3) 0.0174(3) -0.0005(2) 0.0033(2) 0.0011(2)
Fe3 0.0128(3) 0.0120(3) 0.0185(3) 0.0018(2) 0.0032(2) 0.0019(2)
Fe4 0.0113(3) 0.0128(3) 0.0160(3) 0.0000(2) 0.0035(2) -0.0006(2)
P1 0.0141(5) 0.0110(5) 0.0152(5) -0.0007(4) 0.0049(4) -0.0004(4)
P2 0.0117(5) 0.0132(5) 0.0140(5) -0.0005(4) 0.0033(4) 0.0004(4)
P3 0.0142(5) 0.0100(5) 0.0155(5) 0.0005(4) 0.0052(4) 0.0004(4)
P4 0.0131(5) 0.0105(5) 0.0141(5) 0.0002(4) 0.0042(4) 0.0007(4)
O1 0.0170(16) 0.0222(17) 0.0184(15) 0.0058(13) 0.0071(13) 0.0015(13)
O2 0.0289(18) 0.0225(17) 0.0176(16) -0.0002(13) 0.0067(14) 0.0015(14)
O3 0.0170(15) 0.0116(14) 0.0181(15) 0.0029(11) 0.0069(12) -0.0001(12)
O4 0.0212(16) 0.0151(15) 0.0200(15) 0.0001(12) 0.0114(13) 0.0030(12)
O5 0.0181(16) 0.0142(14) 0.0178(15) -0.0018(12) 0.0075(12) -0.0013(12)
O6 0.0164(15) 0.0123(14) 0.0183(15) 0.0034(12) 0.0071(12) 0.0021(12)
O7 0.0194(16) 0.0186(16) 0.0192(16) 0.0004(12) 0.0089(13) 0.0004(13)
O8 0.0236(17) 0.0186(16) 0.0178(16) 0.0023(13) 0.0033(13) -0.0037(13)
O9 0.0182(15) 0.0131(14) 0.0152(14) 0.0003(11) 0.0065(12) -0.0027(12)
O10 0.0178(15) 0.0120(14) 0.0150(14) -0.0022(11) 0.0050(12) 0.0013(12)
O11 0.0184(15) 0.0123(14) 0.0146(14) -0.0016(11) 0.0084(12) -0.0009(12)
O12 0.0160(15) 0.0133(14) 0.0152(14) 0.0036(11) 0.0065(12) 0.0030(12)
N1 0.0102(17) 0.0113(17) 0.0203(18) -0.0011(14) 0.0037(14) 0.0001(14)
N2 0.0137(17) 0.0091(16) 0.0138(17) -0.0006(13) 0.0035(14) 0.0026(13)
C1 0.021(2) 0.015(2) 0.040(3) -0.007(2) 0.003(2) -0.0040(19)
C2 0.027(3) 0.018(2) 0.027(3) -0.0085(19) -0.001(2) -0.002(2)
C3 0.017(2) 0.021(2) 0.037(3) 0.000(2) -0.005(2) -0.0067(19)
C4 0.013(2) 0.025(3) 0.044(3) -0.004(2) 0.007(2) -0.0080(19)
C5 0.024(3) 0.025(3) 0.034(3) 0.003(2) 0.003(2) -0.008(2)
C6 0.012(2) 0.017(2) 0.024(2) 0.0029(18) 0.0050(18) -0.0014(17)
C7 0.015(2) 0.018(2) 0.018(2) 0.0006(17) 0.0009(17) -0.0017(18)
C8 0.014(2) 0.016(2) 0.038(3) 0.007(2) 0.010(2) 0.0065(18)
C9 0.021(2) 0.017(2) 0.023(2) -0.0024(18) 0.0034(19) 0.0047(18)
C10 0.013(2) 0.022(2) 0.028(2) 0.0032(19) 0.0093(18) 0.0078(18)
C11 0.011(2) 0.027(2) 0.030(3) -0.003(2) 0.0025(19) 0.0032(19)
C12 0.020(2) 0.029(3) 0.021(2) 0.0080(19) 0.0052(19) 0.011(2)
C13 0.016(2) 0.012(2) 0.023(2) 0.0057(17) 0.0056(18) 0.0007(17)
C14 0.018(2) 0.024(2) 0.020(2) 0.0058(18) 0.0059(18) 0.0015(19)
C15 0.025(3) 0.031(3) 0.029(3) 0.004(2) 0.012(2) -0.001(2)
C16 0.030(3) 0.019(2) 0.033(3) 0.008(2) 0.009(2) -0.003(2)
C17 0.025(3) 0.018(2) 0.032(3) -0.001(2) 0.006(2) -0.0025(19)
C18 0.020(2) 0.020(2) 0.021(2) 0.0042(18) 0.0030(19) 0.0037(18)
C19 0.021(2) 0.026(2) 0.021(2) 0.0031(19) 0.0097(19) 0.0032(19)
C20 0.027(3) 0.026(3) 0.030(3) 0.005(2) 0.009(2) 0.001(2)
C21 0.039(3) 0.049(4) 0.031(3) 0.001(3) 0.007(3) -0.003(3)
C22 0.019(2) 0.020(2) 0.015(2) -0.0050(17) 0.0057(18) -0.0036(18)
C23 0.025(2) 0.028(3) 0.022(2) -0.0031(19) 0.009(2) 0.004(2)
C24 0.051(4) 0.055(4) 0.043(3) -0.001(3) 0.028(3) 0.013(3)
C25 0.083(5) 0.066(4) 0.034(3) 0.010(3) 0.043(3) 0.025(4)
C26 0.067(4) 0.046(3) 0.027(3) 0.007(3) 0.024(3) 0.010(3)
C27 0.031(3) 0.021(2) 0.025(2) 0.0005(19) 0.013(2) 0.005(2)
C28 0.034(3) 0.031(3) 0.031(3) -0.004(2) 0.010(2) 0.015(2)
C29 0.060(4) 0.019(3) 0.046(3) -0.006(2) 0.023(3) 0.007(3)
C30 0.066(5) 0.034(3) 0.068(5) -0.008(3) 0.022(4) -0.017(3)
C31 0.010(2) 0.029(2) 0.017(2) -0.0068(18) 0.0035(17) -0.0032(18)
C32 0.016(2) 0.027(2) 0.026(2) -0.006(2) 0.0054(19) -0.0034(19)
C33 0.028(3) 0.024(3) 0.034(3) -0.012(2) 0.011(2) 0.000(2)
C34 0.023(3) 0.035(3) 0.027(3) -0.011(2) 0.011(2) -0.007(2)
C35 0.020(2) 0.029(3) 0.024(2) -0.002(2) 0.0105(19) -0.005(2)
C36 0.016(2) 0.024(2) 0.020(2) -0.0043(18) 0.0058(18) -0.0031(18)
C37 0.039(3) 0.015(2) 0.037(3) -0.002(2) 0.011(2) 0.006(2)
C38 0.059(4) 0.026(3) 0.078(5) 0.002(3) 0.019(4) 0.008(3)
C39 0.119(7) 0.029(3) 0.070(5) 0.002(3) 0.048(5) 0.018(4)
C40 0.013(2) 0.016(2) 0.018(2) 0.0024(17) 0.0054(17) 0.0001(17)
C41 0.015(2) 0.021(2) 0.022(2) -0.0028(18) 0.0060(18) -0.0023(18)
C42 0.028(3) 0.019(2) 0.035(3) 0.004(2) 0.006(2) -0.006(2)
C43 0.029(3) 0.016(2) 0.036(3) 0.009(2) 0.005(2) 0.003(2)
C44 0.020(2) 0.020(2) 0.020(2) 0.0050(18) 0.0027(18) 0.0016(18)
C45 0.016(2) 0.017(2) 0.022(2) 0.0006(17) 0.0052(18) -0.0031(17)
C46 0.018(2) 0.023(2) 0.027(2) -0.0011(19) 0.001(2) -0.0091(19)
C47 0.017(2) 0.037(3) 0.023(2) 0.012(2) -0.0007(19) -0.003(2)
C48 0.020(3) 0.046(3) 0.034(3) 0.007(2) 0.006(2) 0.003(2)
C49 0.012(2) 0.012(2) 0.019(2) 0.0009(16) 0.0027(17) 0.0000(16)
C50 0.011(2) 0.019(2) 0.016(2) -0.0064(17) 0.0034(16) -0.0016(17)
C51 0.018(2) 0.013(2) 0.014(2) -0.0009(16) 0.0042(17) 0.0001(17)
C52 0.011(2) 0.0096(19) 0.021(2) 0.0003(16) 0.0060(17) 0.0021(15)
C53 0.018(2) 0.0089(18) 0.020(2) -0.0008(16) 0.0116(18) -0.0004(16)
C54 0.015(2) 0.013(2) 0.017(2) 0.0000(16) 0.0030(17) 0.0000(16)
C55 0.015(2) 0.020(2) 0.033(3) 0.005(2) -0.003(2) 0.0039(18)
C56 0.018(2) 0.022(2) 0.040(3) 0.010(2) 0.010(2) 0.0093(19)
C57 0.028(3) 0.020(2) 0.026(2) 0.0021(19) 0.007(2) 0.013(2)
C58 0.023(2) 0.011(2) 0.036(3) 0.0055(19) 0.007(2) 0.0044(18)
C59 0.023(2) 0.021(2) 0.026(2) 0.0070(19) 0.000(2) 0.0065(19)
C60 0.012(2) 0.0113(19) 0.021(2) 0.0026(17) 0.0052(17) -0.0013(16)
C61 0.010(2) 0.018(2) 0.019(2) 0.0012(17) 0.0010(17) 0.0002(17)
C62 0.013(2) 0.022(2) 0.025(2) -0.0026(18) 0.0052(18) -0.0044(18)
C63 0.017(2) 0.021(2) 0.022(2) 0.0016(18) 0.0076(18) -0.0053(18)
C64 0.022(2) 0.009(2) 0.038(3) -0.0043(18) 0.016(2) -0.0058(17)
C65 0.026(3) 0.029(3) 0.023(2) -0.009(2) 0.008(2) -0.018(2)
C66 0.011(2) 0.026(2) 0.029(2) 0.006(2) 0.0007(19) -0.0062(18)
C67 0.022(2) 0.014(2) 0.018(2) 0.0027(17) 0.0077(18) -0.0011(18)
C68 0.021(2) 0.023(2) 0.023(2) 0.0042(19) 0.0056(19) 0.0005(19)
C69 0.030(3) 0.043(3) 0.031(3) 0.007(2) 0.017(2) -0.006(2)
C70 0.051(4) 0.051(4) 0.025(3) 0.002(2) 0.020(3) -0.010(3)
C71 0.046(3) 0.031(3) 0.027(3) -0.002(2) 0.018(2) -0.008(2)
C72 0.031(3) 0.020(2) 0.022(2) -0.0033(18) 0.011(2) -0.008(2)
C73 0.019(2) 0.029(3) 0.029(3) 0.009(2) 0.007(2) -0.003(2)
C74 0.023(3) 0.033(3) 0.028(3) 0.006(2) 0.002(2) -0.002(2)
C75 0.030(3) 0.031(3) 0.061(4) 0.016(3) 0.000(3) -0.002(2)
C76 0.017(2) 0.017(2) 0.025(2) -0.0083(18) 0.0055(19) 0.0019(18)
C77 0.028(3) 0.023(2) 0.025(2) -0.0079(19) 0.010(2) -0.002(2)
C78 0.046(3) 0.028(3) 0.029(3) -0.012(2) 0.019(2) -0.002(2)
C79 0.050(3) 0.023(3) 0.037(3) -0.016(2) 0.015(3) -0.003(2)
C80 0.039(3) 0.012(2) 0.041(3) -0.002(2) 0.008(3) 0.001(2)
C81 0.026(2) 0.019(2) 0.023(2) -0.0016(19) 0.008(2) 0.0024(19)
C82 0.049(3) 0.023(2) 0.023(2) -0.004(2) 0.017(2) -0.008(2)
C83 0.054(4) 0.032(3) 0.034(3) -0.005(2) 0.016(3) -0.003(3)
C84 0.109(6) 0.037(3) 0.031(3) 0.000(3) 0.021(4) 0.012(4)
C85 0.018(2) 0.011(2) 0.019(2) -0.0010(16) 0.0080(18) -0.0021(17)
C86 0.018(2) 0.016(2) 0.018(2) -0.0008(17) 0.0069(18) -0.0010(17)
C87 0.022(2) 0.017(2) 0.026(2) -0.0023(18) 0.008(2) 0.0040(18)
C88 0.026(3) 0.017(2) 0.027(2) -0.0075(19) 0.005(2) -0.0005(19)
C89 0.022(2) 0.025(2) 0.019(2) -0.0068(18) 0.0015(19) 0.0003(19)
C90 0.022(2) 0.017(2) 0.021(2) 0.0011(17) 0.0081(19) 0.0028(18)
C91 0.021(2) 0.021(2) 0.021(2) -0.0041(18) 0.0019(19) 0.0046(19)
C92 0.013(2) 0.044(3) 0.037(3) -0.014(2) 0.004(2) 0.000(2)
C93 0.033(3) 0.071(4) 0.045(4) -0.023(3) 0.021(3) -0.025(3)
C94 0.011(2) 0.017(2) 0.017(2) 0.0050(16) 0.0057(17) 0.0041(16)
C95 0.020(2) 0.018(2) 0.022(2) 0.0009(18) 0.0080(19) 0.0005(18)
C96 0.032(3) 0.016(2) 0.030(3) 0.0030(19) 0.015(2) 0.002(2)
C97 0.030(3) 0.027(3) 0.020(2) 0.0074(19) 0.013(2) 0.003(2)
C98 0.026(2) 0.021(2) 0.015(2) -0.0026(17) 0.0107(19) -0.0024(19)
C99 0.014(2) 0.014(2) 0.018(2) -0.0017(17) 0.0051(17) -0.0004(17)
C100 0.026(3) 0.016(2) 0.024(2) 0.0000(18) 0.009(2) 0.0000(19)
C101 0.033(3) 0.017(2) 0.037(3) -0.004(2) 0.011(2) -0.007(2)
C10A 0.033(3) 0.017(2) 0.037(3) -0.004(2) 0.011(2) -0.007(2)

loop_
_atom_type_symbol
_atom_type_description
_atom_type_scat_dispersion_real
_atom_type_scat_dispersion_imag
_atom_type_scat_source
C C 0.0033 0.0016 'International Tables Vol C Tables 4.2.6.8 and 6.1.1.4'
H H 0.0000 0.0000 'International Tables Vol C Tables 4.2.6.8 and 6.1.1.4'
N N 0.0061 0.0033 'International Tables Vol C Tables 4.2.6.8 and 6.1.1.4'
P P 0.1023 0.0942 'International Tables Vol C Tables 4.2.6.8 and 6.1.1.4'
O O 0.0106 0.0060 'International Tables Vol C Tables 4.2.6.8 and 6.1.1.4'
Fe Fe 0.3463 0.8444 'International Tables Vol C Tables 4.2.6.8 and 6.1.1.4'

loop_
_geom_angle_atom_site_label_1
_geom_angle_atom_site_label_2
_geom_angle_atom_site_label_3
_geom_angle
C6 Fe1 C7 96.84(18)
C6 Fe1 C3 116.66(19)
C7 Fe1 C3 88.46(18)
C6 Fe1 C1 135.92(19)
C7 Fe1 C1 126.82(19)
C3 Fe1 C1 65.10(18)
C6 Fe1 P1 84.28(13)
C7 Fe1 P1 96.00(13)
C3 Fe1 P1 158.00(14)
C1 Fe1 P1 95.52(13)
C6 Fe1 C4 89.04(18)
C7 Fe1 C4 120.49(19)
C3 Fe1 C4 39.21(19)
C1 Fe1 C4 65.39(19)
P1 Fe1 C4 143.45(14)
C6 Fe1 C2 154.07(19)
C7 Fe1 C2 91.69(18)
C3 Fe1 C2 38.92(18)
C1 Fe1 C2 38.90(17)
P1 Fe1 C2 119.21(13)
C4 Fe1 C2 65.66(19)
C6 Fe1 C5 98.49(19)
C7 Fe1 C5 153.38(18)
C3 Fe1 C5 65.21(19)
C1 Fe1 C5 39.42(18)
P1 Fe1 C5 107.06(13)
C4 Fe1 C5 38.61(17)
C2 Fe1 C5 65.68(19)
C6 Fe1 Fe2 49.08(13)
C7 Fe1 Fe2 48.14(13)
C3 Fe1 Fe2 103.70(13)
C1 Fe1 Fe2 168.70(13)
P1 Fe1 Fe2 95.18(4)
C4 Fe1 Fe2 107.27(13)
C2 Fe1 Fe2 131.03(13)
C5 Fe1 Fe2 138.95(14)
C7 Fe2 C6 96.92(19)
C7 Fe2 C8 123.33(18)
C6 Fe2 C8 139.46(19)
C7 Fe2 P2 87.33(13)
C6 Fe2 P2 92.41(13)
C8 Fe2 P2 93.97(12)
C7 Fe2 C9 157.76(18)
C6 Fe2 C9 100.34(18)
C8 Fe2 C9 39.62(17)
P2 Fe2 C9 105.74(13)
C7 Fe2 C10 129.84(18)
C6 Fe2 C10 85.92(18)
C8 Fe2 C10 65.54(17)
P2 Fe2 C10 142.76(13)
C9 Fe2 C10 38.87(16)
C7 Fe2 C12 92.52(18)
C6 Fe2 C12 148.00(18)
C8 Fe2 C12 38.99(17)
P2 Fe2 C12 118.61(13)
C9 Fe2 C12 65.51(17)
C10 Fe2 C12 64.90(17)
C7 Fe2 C11 95.79(18)
C6 Fe2 C11 109.80(18)
C8 Fe2 C11 65.24(17)
P2 Fe2 C11 156.94(13)
C9 Fe2 C11 65.19(17)
C10 Fe2 C11 38.66(16)
C12 Fe2 C11 38.58(17)
C7 Fe2 Fe1 48.83(13)
C6 Fe2 Fe1 48.47(13)
C8 Fe2 Fe1 167.84(13)
P2 Fe2 Fe1 94.76(4)
C9 Fe2 Fe1 143.89(13)
C10 Fe2 Fe1 111.10(12)
C12 Fe2 Fe1 128.87(13)
C11 Fe2 Fe1 104.50(13)
C60 Fe3 C61 96.75(18)
C60 Fe3 C58 134.00(18)
C61 Fe3 C58 128.91(18)
C60 Fe3 C55 117.49(18)
C61 Fe3 C55 88.67(18)
C58 Fe3 C55 65.40(18)
C60 Fe3 P3 84.90(12)
C61 Fe3 P3 96.27(12)
C58 Fe3 P3 94.16(13)
C55 Fe3 P3 156.42(13)
C60 Fe3 C57 97.00(18)
C61 Fe3 C57 153.95(17)
C58 Fe3 C57 39.43(17)
C55 Fe3 C57 65.34(18)
P3 Fe3 C57 106.91(13)
C60 Fe3 C59 154.43(18)
C61 Fe3 C59 93.21(18)
C58 Fe3 C59 39.09(17)
C55 Fe3 C59 39.13(17)
P3 Fe3 C59 117.38(13)
C57 Fe3 C59 65.82(18)
C60 Fe3 C56 89.02(18)
C61 Fe3 C56 119.49(18)
C58 Fe3 C56 65.62(18)
C55 Fe3 C56 38.89(18)
P3 Fe3 C56 144.20(14)
C57 Fe3 C56 38.96(18)
C59 Fe3 C56 65.64(18)
C60 Fe3 Fe4 48.99(12)
C61 Fe3 Fe4 48.02(13)
C58 Fe3 Fe4 170.64(13)
C55 Fe3 Fe4 105.24(13)
P3 Fe3 Fe4 95.02(4)
C57 Fe3 Fe4 138.03(13)
C59 Fe3 Fe4 133.30(13)
C56 Fe3 Fe4 107.30(13)
C61 Fe4 C60 97.72(18)
C61 Fe4 C64 124.71(18)
C60 Fe4 C64 137.16(17)
C61 Fe4 P4 86.71(13)
C60 Fe4 P4 93.98(12)
C64 Fe4 P4 94.03(13)
C61 Fe4 C66 93.98(17)
C60 Fe4 C66 110.33(18)
C64 Fe4 C66 65.40(18)
P4 Fe4 C66 155.31(14)
C61 Fe4 C63 157.10(17)
C60 Fe4 C63 98.39(17)
C64 Fe4 C63 39.50(16)
P4 Fe4 C63 108.24(12)
C66 Fe4 C63 65.13(17)
C61 Fe4 C65 92.53(18)
C60 Fe4 C65 148.23(18)
C64 Fe4 C65 39.14(17)
P4 Fe4 C65 116.66(14)
C66 Fe4 C65 38.66(18)
C63 Fe4 C65 65.46(17)
C61 Fe4 C62 127.50(17)
C60 Fe4 C62 84.91(17)
C64 Fe4 C62 65.71(17)
P4 Fe4 C62 145.67(12)
C66 Fe4 C62 38.94(16)
C63 Fe4 C62 38.78(16)
C65 Fe4 C62 65.23(17)
C61 Fe4 Fe3 49.41(13)
C60 Fe4 Fe3 48.58(12)
C64 Fe4 Fe3 169.04(13)
P4 Fe4 Fe3 94.72(4)
C66 Fe4 Fe3 104.44(13)
C63 Fe4 Fe3 141.70(12)
C65 Fe4 Fe3 130.18(14)
C62 Fe4 Fe3 109.45(12)
O4 P1 O3 94.99(15)
O4 P1 N1 103.06(16)
O3 P1 N1 97.48(16)
O4 P1 Fe1 123.96(12)
O3 P1 Fe1 117.66(11)
N1 P1 Fe1 114.98(12)
O6 P2 O5 95.20(15)
O6 P2 N1 96.11(16)
O5 P2 N1 104.51(16)
O6 P2 Fe2 122.01(11)
O5 P2 Fe2 119.34(11)
N1 P2 Fe2 115.43(12)
O10 P3 O9 94.95(15)
O10 P3 N2 96.20(15)
O9 P3 N2 102.86(16)
O10 P3 Fe3 118.63(12)
O9 P3 Fe3 124.18(11)
N2 P3 Fe3 114.93(12)
O11 P4 O12 94.94(14)
O11 P4 N2 95.35(16)
O12 P4 N2 104.23(16)
O11 P4 Fe4 122.85(11)
O12 P4 Fe4 120.32(11)
N2 P4 Fe4 114.62(12)
C13 O3 P1 126.3(3)
C22 O4 P1 129.3(3)
C31 O5 P2 124.8(3)
C40 O6 P2 124.6(3)
C67 O9 P3 128.1(3)
C76 O10 P3 131.1(3)
C85 O11 P4 124.6(3)
C94 O12 P4 123.3(2)
C49 N1 P1 120.4(3)
C49 N1 P2 121.6(3)
P1 N1 P2 117.9(2)
C52 N2 P3 119.4(3)
C52 N2 P4 122.1(3)
P3 N2 P4 118.5(2)
C2 C1 C5 108.5(4)
C2 C1 Fe1 71.0(3)
C5 C1 Fe1 70.8(3)
C2 C1 H1 125.8
C5 C1 H1 125.8
Fe1 C1 H1 124.1
C3 C2 C1 107.0(4)
C3 C2 Fe1 69.6(3)
C1 C2 Fe1 70.1(3)
C3 C2 H2 126.5
C1 C2 H2 126.5
Fe1 C2 H2 125.4
C2 C3 C4 109.2(4)
C2 C3 Fe1 71.5(3)
C4 C3 Fe1 71.3(3)
C2 C3 H3 125.4
C4 C3 H3 125.4
Fe1 C3 H3 123.4
C5 C4 C3 107.6(4)
C5 C4 Fe1 70.8(3)
C3 C4 Fe1 69.5(3)
C5 C4 H4 126.2
C3 C4 H4 126.2
Fe1 C4 H4 125.1
C4 C5 C1 107.6(4)
C4 C5 Fe1 70.6(3)
C1 C5 Fe1 69.8(3)
C4 C5 H5 126.2
C1 C5 H5 126.2
Fe1 C5 H5 125.1
O1 C6 Fe1 137.1(3)
O1 C6 Fe2 139.9(4)
Fe1 C6 Fe2 82.45(18)
O2 C7 Fe2 138.1(3)
O2 C7 Fe1 138.1(3)
Fe2 C7 Fe1 83.03(18)
C12 C8 C9 108.1(4)
C12 C8 Fe2 71.8(2)
C9 C8 Fe2 70.9(2)
C12 C8 H8 126.0
C9 C8 H8 126.0
Fe2 C8 H8 123.0
C10 C9 C8 107.2(4)
C10 C9 Fe2 71.0(2)
C8 C9 Fe2 69.4(2)
C10 C9 H9 126.4
C8 C9 H9 126.4
Fe2 C9 H9 124.8
C11 C10 C9 108.4(4)
C11 C10 Fe2 70.9(2)
C9 C10 Fe2 70.1(2)
C11 C10 H10 125.8
C9 C10 H10 125.8
Fe2 C10 H10 124.7
C12 C11 C10 108.2(4)
C12 C11 Fe2 70.5(2)
C10 C11 Fe2 70.4(2)
C12 C11 H11 125.9
C10 C11 H11 125.9
Fe2 C11 H11 124.8
C11 C12 C8 108.0(4)
C11 C12 Fe2 70.9(2)
C8 C12 Fe2 69.2(2)
C11 C12 H12 126.0
C8 C12 H12 126.0
Fe2 C12 H12 125.5
C18 C13 O3 121.7(4)
C18 C13 C14 121.3(4)
O3 C13 C14 116.9(4)
C15 C14 C13 117.2(4)
C15 C14 C19 120.8(4)
C13 C14 C19 121.9(4)
C16 C15 C14 122.0(5)
C16 C15 H15 119.0
C14 C15 H15 119.0
C17 C16 C15 119.3(4)
C17 C16 H16 120.4
C15 C16 H16 120.4
C16 C17 C18 120.4(4)
C16 C17 H17 119.8
C18 C17 H17 119.8
C17 C18 C13 119.8(4)
C17 C18 H18 120.1
C13 C18 H18 120.1
C20 C19 C14 112.5(4)
C20 C19 H19A 109.1
C14 C19 H19A 109.1
C20 C19 H19B 109.1
C14 C19 H19B 109.1
H19A C19 H19B 107.8
C21 C20 C19 124.6(5)
C21 C20 H20 117.7
C19 C20 H20 117.7
C20 C21 H21A 120.0
C20 C21 H21B 120.0
H21A C21 H21B 120.0
C27 C22 O4 123.3(4)
C27 C22 C23 122.1(4)
O4 C22 C23 114.6(4)
C24 C23 C22 117.0(5)
C24 C23 C28 120.4(4)
C22 C23 C28 122.6(4)
C25 C24 C23 121.9(5)
C25 C24 H24 119.0
C23 C24 H24 119.0
C24 C25 C26 119.2(5)
C24 C25 H25 120.4
C26 C25 H25 120.4
C27 C26 C25 120.3(5)
C27 C26 H26 119.9
C25 C26 H26 119.9
C22 C27 C26 119.4(5)
C22 C27 H27 120.3
C26 C27 H27 120.3
C23 C28 C29 114.2(4)
C23 C28 H28A 108.7
C29 C28 H28A 108.7
C23 C28 H28B 108.7
C29 C28 H28B 108.7
H28A C28 H28B 107.6
C30 C29 C28 125.8(5)
C30 C29 H29 117.1
C28 C29 H29 117.1
C29 C30 H30A 120.0
C29 C30 H30B 120.0
H30A C30 H30B 120.0
C36 C31 C32 122.4(4)
C36 C31 O5 120.2(4)
C32 C31 O5 117.2(4)
C33 C32 C31 116.2(4)
C33 C32 C37 121.3(4)
C31 C32 C37 122.5(4)
C34 C33 C32 122.2(4)
C34 C33 H33 118.9
C32 C33 H33 118.9
C35 C34 C33 119.8(4)
C35 C34 H34 120.1
C33 C34 H34 120.1
C34 C35 C36 119.9(4)
C34 C35 H35 120.1
C36 C35 H35 120.1
C31 C36 C35 119.5(4)
C31 C36 H36 120.2
C35 C36 H36 120.2
C38 C37 C32 111.4(4)
C38 C37 H37A 109.3
C32 C37 H37A 109.3
C38 C37 H37B 109.3
C32 C37 H37B 109.3
H37A C37 H37B 108.0
C39 C38 C37 125.2(7)
C39 C38 H38 117.4
C37 C38 H38 117.4
C38 C39 H39A 120.0
C38 C39 H39B 120.0
H39A C39 H39B 120.0
C45 C40 C41 122.0(4)
C45 C40 O6 118.7(4)
C41 C40 O6 119.2(4)
C40 C41 C42 117.5(4)
C40 C41 C46 122.1(4)
C42 C41 C46 120.3(4)
C43 C42 C41 120.9(4)
C43 C42 H42 119.6
C41 C42 H42 119.6
C42 C43 C44 120.4(4)
C42 C43 H43 119.8
C44 C43 H43 119.8
C45 C44 C43 119.4(4)
C45 C44 H44 120.3
C43 C44 H44 120.3
C44 C45 C40 119.7(4)
C44 C45 H45 120.2
C40 C45 H45 120.2
C47 C46 C41 113.3(4)
C47 C46 H46A 108.9
C41 C46 H46A 108.9
C47 C46 H46B 108.9
C41 C46 H46B 108.9
H46A C46 H46B 107.7
C48 C47 C46 127.8(4)
C48 C47 H47 116.1
C46 C47 H47 116.1
C47 C48 H48A 120.0
C47 C48 H48B 120.0
H48A C48 H48B 120.0
C54 C49 C50 119.6(4)
C54 C49 N1 120.3(4)
C50 C49 N1 120.1(4)
C51 C50 C49 120.1(4)
C51 C50 H50 120.0
C49 C50 H50 120.0
C50 C51 C52 120.5(4)
C50 C51 H51 119.8
C52 C51 H51 119.8
C53 C52 C51 119.3(4)
C53 C52 N2 120.0(4)
C51 C52 N2 120.7(4)
C52 C53 C54 120.8(4)
C52 C53 H53 119.6
C54 C53 H53 119.6
C53 C54 C49 119.7(4)
C53 C54 H54 120.2
C49 C54 H54 120.2
C56 C55 C59 109.0(4)
C56 C55 Fe3 71.2(3)
C59 C55 Fe3 70.8(2)
C56 C55 H55 125.5
C59 C55 H55 125.5
Fe3 C55 H55 124.1
C55 C56 C57 107.8(4)
C55 C56 Fe3 69.9(3)
C57 C56 Fe3 70.3(3)
C55 C56 H56 126.1
C57 C56 H56 126.1
Fe3 C56 H56 125.3
C56 C57 C58 107.6(4)
C56 C57 Fe3 70.8(3)
C58 C57 Fe3 69.8(2)
C56 C57 H57 126.2
C58 C57 H57 126.2
Fe3 C57 H57 124.8
C59 C58 C57 108.4(4)
C59 C58 Fe3 70.9(2)
C57 C58 Fe3 70.8(2)
C59 C58 H58 125.8
C57 C58 H58 125.8
Fe3 C58 H58 124.1
C58 C59 C55 107.2(4)
C58 C59 Fe3 70.0(2)
C55 C59 Fe3 70.1(2)
C58 C59 H59 126.4
C55 C59 H59 126.4
Fe3 C59 H59 125.2
O7 C60 Fe3 136.6(3)
O7 C60 Fe4 140.4(3)
Fe3 C60 Fe4 82.44(17)
O8 C61 Fe4 138.2(3)
O8 C61 Fe3 138.4(3)
Fe4 C61 Fe3 82.56(17)
C63 C62 C66 107.6(4)
C63 C62 Fe4 70.3(2)
C66 C62 Fe4 70.0(2)
C63 C62 H62 126.2
C66 C62 H62 126.2
Fe4 C62 H62 125.0
C62 C63 C64 107.8(4)
C62 C63 Fe4 70.9(2)
C64 C63 Fe4 69.3(2)
C62 C63 H63 126.1
C64 C63 H63 126.1
Fe4 C63 H63 125.3
C65 C64 C63 107.8(4)
C65 C64 Fe4 71.4(2)
C63 C64 Fe4 71.2(2)
C65 C64 H64 126.1
C63 C64 H64 126.1
Fe4 C64 H64 123.0
C66 C65 C64 107.9(4)
C66 C65 Fe4 70.4(2)
C64 C65 Fe4 69.5(2)
C66 C65 H65 126.1
C64 C65 H65 126.1
Fe4 C65 H65 125.6
C65 C66 C62 108.8(4)
C65 C66 Fe4 70.9(2)
C62 C66 Fe4 71.0(2)
C65 C66 H66 125.6
C62 C66 H66 125.6
Fe4 C66 H66 124.1
C72 C67 O9 123.3(4)
C72 C67 C68 121.3(4)
O9 C67 C68 115.3(4)
C69 C68 C67 117.1(4)
C69 C68 C73 121.3(4)
C67 C68 C73 121.6(4)
C70 C69 C68 122.1(5)
C70 C69 H69 118.9
C68 C69 H69 118.9
C71 C70 C69 119.3(5)
C71 C70 H70 120.4
C69 C70 H70 120.4
C70 C71 C72 120.4(5)
C70 C71 H71 119.8
C72 C71 H71 119.8
C71 C72 C67 119.8(4)
C71 C72 H72 120.1
C67 C72 H72 120.1
C74 C73 C68 111.0(4)
C74 C73 H73A 109.4
C68 C73 H73A 109.4
C74 C73 H73B 109.4
C68 C73 H73B 109.4
H73A C73 H73B 108.0
C75 C74 C73 124.9(5)
C75 C74 H74 117.5
C73 C74 H74 117.5
C74 C75 H75A 120.0
C74 C75 H75B 120.0
H75A C75 H75B 120.0
C81 C76 C77 122.3(4)
C81 C76 O10 122.3(4)
C77 C76 O10 115.3(4)
C76 C77 C78 117.2(4)
C76 C77 C82 120.1(4)
C78 C77 C82 122.6(4)
C79 C78 C77 121.5(5)
C79 C78 H78 119.2
C77 C78 H78 119.2
C80 C79 C78 120.2(4)
C80 C79 H79 119.9
C78 C79 H79 119.9
C79 C80 C81 119.6(4)
C79 C80 H80 120.2
C81 C80 H80 120.2
C76 C81 C80 119.1(4)
C76 C81 H81 120.5
C80 C81 H81 120.5
C83 C82 C77 116.9(4)
C83 C82 H82A 108.1
C77 C82 H82A 108.1
C83 C82 H82B 108.1
C77 C82 H82B 108.1
H82A C82 H82B 107.3
C84 C83 C82 124.3(6)
C84 C83 H83 117.8
C82 C83 H83 117.8
C83 C84 H84A 120.0
C83 C84 H84B 120.0
H84A C84 H84B 120.0
C86 C85 C90 122.1(4)
C86 C85 O11 119.5(4)
C90 C85 O11 118.1(4)
C85 C86 C87 116.8(4)
C85 C86 C91 122.5(4)
C87 C86 C91 120.7(4)
C88 C87 C86 121.7(4)
C88 C87 H87 119.2
C86 C87 H87 119.2
C89 C88 C87 120.4(4)
C89 C88 H88 119.8
C87 C88 H88 119.8
C88 C89 C90 119.4(4)
C88 C89 H89 120.3
C90 C89 H89 120.3
C89 C90 C85 119.6(4)
C89 C90 H90 120.2
C85 C90 H90 120.2
C92 C91 C86 114.3(4)
C92 C91 H91A 108.7
C86 C91 H91A 108.7
C92 C91 H91B 108.7
C86 C91 H91B 108.7
H91A C91 H91B 107.6
C93 C92 C91 127.5(5)
C93 C92 H92 116.2
C91 C92 H92 116.2
C92 C93 H93A 120.0
C92 C93 H93B 120.0
H93A C93 H93B 120.0
C95 C94 C99 122.1(4)
C95 C94 O12 117.8(4)
C99 C94 O12 119.9(4)
C94 C95 C96 117.0(4)
C94 C95 C100 123.2(4)
C96 C95 C100 119.9(4)
C97 C96 C95 121.3(4)
C97 C96 H96 119.3
C95 C96 H96 119.3
C98 C97 C96 120.1(4)
C98 C97 H97 120.0
C96 C97 H97 120.0
C99 C98 C97 119.5(4)
C99 C98 H98 120.3
C97 C98 H98 120.3
C98 C99 C94 120.0(4)
C98 C99 H99 120.0
C94 C99 H99 120.0
C101 C100 C95 115.0(4)
C101 C100 H10A 108.5
C95 C100 H10A 108.5
C101 C100 H10B 108.5
C95 C100 H10B 108.5
H10A C100 H10B 107.5
C102 C101 C100 124.0(5)
C102 C101 H101 118.0
C100 C101 H101 118.0
C101 C102 H10C 120.0
C101 C102 H10D 120.0
H10C C102 H10D 120.0
H11A C11A H11B 120.0

loop_
_geom_bond_atom_site_label_1
_geom_bond_atom_site_label_2
_geom_bond_distance
Fe1 C6 1.902(4)
Fe1 C7 1.910(4)
Fe1 C3 2.099(4)
Fe1 C1 2.113(4)
Fe1 P1 2.1192(13)
Fe1 C4 2.123(4)
Fe1 C2 2.125(4)
Fe1 C5 2.126(5)
Fe1 Fe2 2.5182(10)
Fe2 C7 1.890(4)
Fe2 C6 1.919(4)
Fe2 C8 2.101(4)
Fe2 P2 2.1097(13)
Fe2 C9 2.121(4)
Fe2 C10 2.132(4)
Fe2 C12 2.135(4)
Fe2 C11 2.140(4)
Fe3 C60 1.908(4)
Fe3 C61 1.932(4)
Fe3 C58 2.110(4)
Fe3 C55 2.114(4)
Fe3 P3 2.1147(13)
Fe3 C57 2.123(4)
Fe3 C59 2.123(4)
Fe3 C56 2.130(4)
Fe3 Fe4 2.5221(10)
Fe4 C61 1.891(4)
Fe4 C60 1.920(4)
Fe4 C64 2.102(4)
Fe4 P4 2.1178(13)
Fe4 C66 2.120(4)
Fe4 C63 2.126(4)
Fe4 C65 2.126(4)
Fe4 C62 2.133(4)
P1 O4 1.628(3)
P1 O3 1.636(3)
P1 N1 1.700(3)
P2 O6 1.627(3)
P2 O5 1.628(3)
P2 N1 1.701(3)
P3 O10 1.622(3)
P3 O9 1.634(3)
P3 N2 1.697(3)
P4 O11 1.627(3)
P4 O12 1.631(3)
P4 N2 1.698(3)
O1 C6 1.181(5)
O2 C7 1.207(5)
O3 C13 1.401(5)
O4 C22 1.391(5)
O5 C31 1.412(5)
O6 C40 1.404(5)
O7 C60 1.185(5)
O8 C61 1.194(5)
O9 C67 1.396(5)
O10 C76 1.397(5)
O11 C85 1.402(5)
O12 C94 1.411(5)
N1 C49 1.456(5)
N2 C52 1.451(5)
C1 C2 1.411(6)
C1 C5 1.430(7)
C1 H1 0.9500
C2 C3 1.407(7)
C2 H2 0.9500
C3 C4 1.417(7)
C3 H3 0.9500
C4 C5 1.405(6)
C4 H4 0.9500
C5 H5 0.9500
C8 C12 1.414(6)
C8 C9 1.431(6)
C8 H8 0.9500
C9 C10 1.415(6)
C9 H9 0.9500
C10 C11 1.414(6)
C10 H10 0.9500
C11 C12 1.412(6)
C11 H11 0.9500
C12 H12 0.9500
C13 C18 1.389(6)
C13 C14 1.401(6)
C14 C15 1.395(6)
C14 C19 1.509(6)
C15 C16 1.390(7)
C15 H15 0.9500
C16 C17 1.381(7)
C16 H16 0.9500
C17 C18 1.386(6)
C17 H17 0.9500
C18 H18 0.9500
C19 C20 1.493(6)
C19 H19A 0.9900
C19 H19B 0.9900
C20 C21 1.324(7)
C20 H20 0.9500
C21 H21A 0.9500
C21 H21B 0.9500
C22 C27 1.369(6)
C22 C23 1.404(6)
C23 C24 1.395(7)
C23 C28 1.500(6)
C24 C25 1.378(8)
C24 H24 0.9500
C25 C26 1.394(8)
C25 H25 0.9500
C26 C27 1.388(7)
C26 H26 0.9500
C27 H27 0.9500
C28 C29 1.507(7)
C28 H28A 0.9900
C28 H28B 0.9900
C29 C30 1.309(8)
C29 H29 0.9500
C30 H30A 0.9500
C30 H30B 0.9500
C31 C36 1.370(6)
C31 C32 1.404(6)
C32 C33 1.400(6)
C32 C37 1.523(6)
C33 C34 1.379(7)
C33 H33 0.9500
C34 C35 1.376(6)
C34 H34 0.9500
C35 C36 1.396(6)
C35 H35 0.9500
C36 H36 0.9500
C37 C38 1.475(7)
C37 H37A 0.9900
C37 H37B 0.9900
C38 C39 1.328(8)
C38 H38 0.9500
C39 H39A 0.9500
C39 H39B 0.9500
C40 C45 1.385(6)
C40 C41 1.391(6)
C41 C42 1.405(6)
C41 C46 1.508(6)
C42 C43 1.379(6)
C42 H42 0.9500
C43 C44 1.396(6)
C43 H43 0.9500
C44 C45 1.384(6)
C44 H44 0.9500
C45 H45 0.9500
C46 C47 1.506(6)
C46 H46A 0.9900
C46 H46B 0.9900
C47 C48 1.305(7)
C47 H47 0.9500
C48 H48A 0.9500
C48 H48B 0.9500
C49 C54 1.392(6)
C49 C50 1.401(5)
C50 C51 1.383(5)
C50 H50 0.9500
C51 C52 1.393(6)
C51 H51 0.9500
C52 C53 1.388(6)
C53 C54 1.392(6)
C53 H53 0.9500
C54 H54 0.9500
C55 C56 1.413(7)
C55 C59 1.419(6)
C55 H55 0.9500
C56 C57 1.418(7)
C56 H56 0.9500
C57 C58 1.428(6)
C57 H57 0.9500
C58 C59 1.416(6)
C58 H58 0.9500
C59 H59 0.9500
C62 C63 1.414(6)
C62 C66 1.418(6)
C62 H62 0.9500
C63 C64 1.429(6)
C63 H63 0.9500
C64 C65 1.416(6)
C64 H64 0.9500
C65 C66 1.406(7)
C65 H65 0.9500
C66 H66 0.9500
C67 C72 1.380(6)
C67 C68 1.403(6)
C68 C69 1.391(6)
C68 C73 1.510(6)
C69 C70 1.381(7)
C69 H69 0.9500
C70 C71 1.380(7)
C70 H70 0.9500
C71 C72 1.380(6)
C71 H71 0.9500
C72 H72 0.9500
C73 C74 1.498(7)
C73 H73A 0.9900
C73 H73B 0.9900
C74 C75 1.308(7)
C74 H74 0.9500
C75 H75A 0.9500
C75 H75B 0.9500
C76 C81 1.390(6)
C76 C77 1.392(6)
C77 C78 1.393(6)
C77 C82 1.522(6)
C78 C79 1.386(7)
C78 H78 0.9500
C79 C80 1.384(7)
C79 H79 0.9500
C80 C81 1.395(6)
C80 H80 0.9500
C81 H81 0.9500
C82 C83 1.488(7)
C82 H82A 0.9900
C82 H82B 0.9900
C83 C84 1.318(7)
C83 H83 0.9500
C84 H84A 0.9500
C84 H84B 0.9500
C85 C86 1.389(6)
C85 C90 1.395(6)
C86 C87 1.397(6)
C86 C91 1.505(6)
C87 C88 1.393(6)
C87 H87 0.9500
C88 C89 1.372(6)
C88 H88 0.9500
C89 C90 1.390(6)
C89 H89 0.9500
C90 H90 0.9500
C91 C92 1.497(7)
C91 H91A 0.9900
C91 H91B 0.9900
C92 C93 1.300(7)
C92 H92 0.9500
C93 H93A 0.9500
C93 H93B 0.9500
C94 C95 1.382(6)
C94 C99 1.390(6)
C95 C96 1.402(6)
C95 C100 1.522(6)
C96 C97 1.388(6)
C96 H96 0.9500
C97 C98 1.388(6)
C97 H97 0.9500
C98 C99 1.373(6)
C98 H98 0.9500
C99 H99 0.9500
C100 C101 1.505(6)
C100 H10A 0.9900
C100 H10B 0.9900
C101 C102 1.312(8)
C101 H101 0.9500
C102 H10C 0.9500
C102 H10D 0.9500
C11A H11A 0.9500
C11A H11B 0.9500
